data_1517060
loop_
_publ_author_name
'Tiffany M. Smith'
'Diona Symester'
'Kathryn Perrin'
'Jose Vargas'
'Michael Tichenor'
'Charles J. O-Connor'
'Jon Zubieta'

_publ_section_title
;
 Hydrothermal syntheses and structural chemistry of Mn(II), Co(II) and
 Ni(II) coordination polymers with xylyl-diphosphonate ligands
;
_journal_name_full
;
Inorganica Chimica Acta
;
_journal_page_first 46
_journal_page_last 59
_journal_volume 402
_journal_year 2013
_chemical_formula_moiety 'C28 H28 Mn N4 O6 P2, C8 H10 O6 P2'
_chemical_formula_sum 'C36 H38 Mn N4 O12 P4'
_chemical_formula_weight 897.52
_space_group_IT_number 15
_symmetry_cell_setting monoclinic
_symmetry_space_group_name_Hall '-C 2yc'
_symmetry_space_group_name_H-M 'C 1 2/c 1'
_atom_sites_solution_hydrogens geom
_atom_sites_solution_primary direct
_atom_sites_solution_secondary difmap
_cell_angle_alpha 90.00
_cell_angle_beta 102.609(2)
_cell_angle_gamma 90.00
_cell_formula_units_Z 4
_cell_length_a 18.035(3)
_cell_length_b 24.643(4)
_cell_length_c 8.7660(13)
_cell_measurement_reflns_used 9077
_cell_measurement_temperature 90(2)
_cell_measurement_theta_max 33.27
_cell_measurement_theta_min 2.55
_cell_volume 3802.0(10)
_computing_cell_refinement 'Bruker SAINT (Bruker, 2011)'
_computing_data_collection 'Bruker APEX2 (Bruker, 2011)'
_computing_data_reduction 'Bruker SAINT (Bruker, 2011)'
_computing_molecular_graphics 'CrystalMaker (Palmer, 2010)'
_computing_publication_material 'Bruker SHELXTL (Bruker, 2011)'
_computing_structure_refinement 'SHELXL-97 (Sheldrick, 2008)'
_computing_structure_solution 'SHELXS-97 (Sheldrick, 2008)'
_diffrn_ambient_temperature 90(2)
_diffrn_measured_fraction_theta_full 0.997
_diffrn_measured_fraction_theta_max 0.997
_diffrn_measurement_device_type 'Bruker APEX-II CCD'
_diffrn_measurement_method '\f and \w scans'
_diffrn_radiation_monochromator graphite
_diffrn_radiation_source 'fine-focus sealed tube'
_diffrn_radiation_type MoK\a
_diffrn_radiation_wavelength 0.71073
_diffrn_reflns_av_R_equivalents 0.0189
_diffrn_reflns_av_sigmaI/netI 0.0134
_diffrn_reflns_limit_h_max 23
_diffrn_reflns_limit_h_min -18
_diffrn_reflns_limit_k_max 32
_diffrn_reflns_limit_k_min -32
_diffrn_reflns_limit_l_max 11
_diffrn_reflns_limit_l_min -11
_diffrn_reflns_number 26385
_diffrn_reflns_theta_full 28.28
_diffrn_reflns_theta_max 28.28
_diffrn_reflns_theta_min 2.55
_exptl_absorpt_coefficient_mu 0.586
_exptl_absorpt_correction_T_max 0.943
_exptl_absorpt_correction_T_min 0.919
_exptl_absorpt_correction_type multi-scan
_exptl_absorpt_process_details 'SADABS SHELXL-97 (Sheldrick, 2008)'
_exptl_crystal_colour yellow
_exptl_crystal_density_diffrn 1.568
_exptl_crystal_density_method 'not measured'
_exptl_crystal_description block
_exptl_crystal_F_000 1852
_exptl_crystal_size_max 0.22
_exptl_crystal_size_mid 0.12
_exptl_crystal_size_min 0.1
_refine_diff_density_max 0.408
_refine_diff_density_min -0.335
_refine_diff_density_rms 0.053
_refine_ls_extinction_method none
_refine_ls_goodness_of_fit_ref 0.991
_refine_ls_hydrogen_treatment constr
_refine_ls_matrix_type full
_refine_ls_number_parameters 261
_refine_ls_number_reflns 4711
_refine_ls_number_restraints 0
_refine_ls_restrained_S_all 0.991
_refine_ls_R_factor_all 0.0300
_refine_ls_R_factor_gt 0.0261
_refine_ls_shift/su_max 0.000
_refine_ls_shift/su_mean 0.000
_refine_ls_structure_factor_coef Fsqd
_refine_ls_weighting_details 'calc w=1/[\s^2^(Fo^2^)+(0.0376P)^2^+5.4668P] where P=(Fo^2^+2Fc^2^)/3'
_refine_ls_weighting_scheme calc
_refine_ls_wR_factor_gt 0.0696
_refine_ls_wR_factor_ref 0.0729
_reflns_number_gt 4291
_reflns_number_total 4711
_reflns_threshold_expression >2sigma(I)
_cod_data_source_file ICA-2013-402-46-59-3.cif
_cod_data_source_block compound_3
_cod_original_cell_volume 3801.8(10)
_cod_original_sg_symbol_Hall -C2yc
_cod_original_sg_symbol_H-M C2/c
_cod_database_code 1517060

loop_
_symmetry_equiv_pos_as_xyz
'x, y, z'
'-x, y, -z+1/2'
'x+1/2, y+1/2, z'
'-x+1/2, y+1/2, -z+1/2'
'-x, -y, -z'
'x, -y, z-1/2'
'-x+1/2, -y+1/2, -z'
'x+1/2, -y+1/2, z-1/2'

loop_
_atom_site_label
_atom_site_type_symbol
_atom_site_fract_x
_atom_site_fract_y
_atom_site_fract_z
_atom_site_U_iso_or_equiv
_atom_site_adp_type
_atom_site_occupancy
_atom_site_symmetry_multiplicity
_atom_site_calc_flag
_atom_site_refinement_flags
Mn1 Mn 0.0000 0.230371(11) 0.2500 0.01321(7) Uani 1 2 d S
P1 P 0.280855(18) 0.028250(13) 0.28604(4) 0.01414(8) Uani 1 1 d .
P2 P 0.111441(18) 0.129548(13) 0.16377(4) 0.01449(8) Uani 1 1 d .
O1 O 0.05686(6) 0.17557(4) 0.13351(11) 0.0215(2) Uani 1 1 d .
O2 O 0.13962(6) 0.11930(4) 0.34295(10) 0.0195(2) Uani 1 1 d .
H2' H 0.1653 0.0916 0.3568 0.023 Uiso 1 1 calc R
O3 O 0.18075(5) 0.14093(4) 0.09061(11) 0.01840(19) Uani 1 1 d .
H3' H 0.2133 0.1177 0.1195 0.022 Uiso 1 1 calc R
O4 O 0.25621(6) -0.02572(4) 0.19532(11) 0.0234(2) Uani 1 1 d .
H4' H 0.2510 -0.0204 0.1012 0.028 Uiso 1 1 calc R
O5 O 0.28427(5) 0.07424(4) 0.17382(11) 0.01830(19) Uani 1 1 d .
O6 O 0.22760(5) 0.03811(4) 0.39638(11) 0.01861(19) Uani 1 1 d .
N1 N 0.08377(6) 0.24402(4) 0.48179(13) 0.0167(2) Uani 1 1 d .
N2 N 0.08391(7) 0.29512(5) 0.21368(13) 0.0183(2) Uani 1 1 d .
C1 C 0.08009(8) 0.21766(6) 0.61409(16) 0.0205(3) Uani 1 1 d .
H1 H 0.0420 0.1920 0.6109 0.025 Uiso 1 1 calc R
C2 C 0.13067(9) 0.22709(6) 0.75531(16) 0.0242(3) Uani 1 1 d .
H2 H 0.1268 0.2081 0.8449 0.029 Uiso 1 1 calc R
C3 C 0.18693(9) 0.26554(6) 0.75922(17) 0.0258(3) Uani 1 1 d .
H3 H 0.2213 0.2731 0.8524 0.031 Uiso 1 1 calc R
C4 C 0.19180(8) 0.29275(6) 0.62328(17) 0.0233(3) Uani 1 1 d .
H4 H 0.2295 0.3185 0.6241 0.028 Uiso 1 1 calc R
C5 C 0.13945(8) 0.28091(5) 0.48580(15) 0.0169(2) Uani 1 1 d .
C6 C 0.14190(8) 0.30725(5) 0.33386(15) 0.0172(2) Uani 1 1 d .
C7 C 0.20089(9) 0.34110(6) 0.31497(18) 0.0239(3) Uani 1 1 d .
H7 H 0.2403 0.3493 0.3995 0.029 Uiso 1 1 calc R
C8 C 0.20010(9) 0.36246(6) 0.16783(18) 0.0253(3) Uani 1 1 d .
H8 H 0.2394 0.3848 0.1525 0.030 Uiso 1 1 calc R
C9 C 0.14067(9) 0.35032(6) 0.04517(17) 0.0242(3) Uani 1 1 d .
H9 H 0.1388 0.3644 -0.0540 0.029 Uiso 1 1 calc R
C10 C 0.08380(9) 0.31660(6) 0.07329(17) 0.0230(3) Uani 1 1 d .
H10 H 0.0435 0.3084 -0.0094 0.028 Uiso 1 1 calc R
C11 C 0.06872(8) 0.06711(5) 0.08359(15) 0.0177(2) Uani 1 1 d .
H11A H 0.1072 0.0389 0.1018 0.021 Uiso 1 1 calc R
H11B H 0.0298 0.0570 0.1392 0.021 Uiso 1 1 calc R
C12 C 0.03334(7) 0.06921(5) -0.08924(15) 0.0157(2) Uani 1 1 d .
C13 C -0.04543(8) 0.06985(6) -0.14130(16) 0.0186(3) Uani 1 1 d .
H13 H -0.0762 0.0708 -0.0690 0.022 Uiso 1 1 calc R
C14 C -0.07835(8) 0.06908(6) -0.30001(16) 0.0186(3) Uani 1 1 d .
H14 H -0.1310 0.0685 -0.3328 0.022 Uiso 1 1 calc R
C15 C 0.37330(8) 0.01581(6) 0.40819(16) 0.0213(3) Uani 1 1 d .
H15A H 0.3834 0.0436 0.4884 0.026 Uiso 1 1 calc R
H15B H 0.3720 -0.0188 0.4603 0.026 Uiso 1 1 calc R
C16 C 0.43847(7) 0.01489(6) 0.32577(15) 0.0192(3) Uani 1 1 d .
C17 C 0.46963(8) 0.06341(6) 0.28760(16) 0.0222(3) Uani 1 1 d .
H17 H 0.4497 0.0962 0.3125 0.027 Uiso 1 1 calc R
C18 C 0.46953(7) -0.03354(6) 0.28750(15) 0.0199(3) Uani 1 1 d .
H18 H 0.4495 -0.0664 0.3121 0.024 Uiso 1 1 calc R

loop_
_atom_site_aniso_label
_atom_site_aniso_U_11
_atom_site_aniso_U_22
_atom_site_aniso_U_33
_atom_site_aniso_U_23
_atom_site_aniso_U_13
_atom_site_aniso_U_12
Mn1 0.01368(13) 0.01219(13) 0.01355(13) 0.000 0.00248(10) 0.000
P1 0.01208(15) 0.01791(16) 0.01233(14) 0.00142(11) 0.00242(11) 0.00106(11)
P2 0.01468(16) 0.01478(15) 0.01353(15) -0.00085(11) 0.00205(11) 0.00231(11)
O1 0.0227(5) 0.0208(5) 0.0196(5) -0.0019(4) 0.0020(4) 0.0088(4)
O2 0.0214(5) 0.0222(5) 0.0142(4) -0.0010(4) 0.0024(4) 0.0052(4)
O3 0.0168(5) 0.0189(5) 0.0194(4) 0.0023(4) 0.0036(4) 0.0007(4)
O4 0.0347(6) 0.0203(5) 0.0146(4) 0.0003(4) 0.0042(4) -0.0042(4)
O5 0.0160(4) 0.0209(5) 0.0190(4) 0.0052(4) 0.0062(4) 0.0012(4)
O6 0.0163(4) 0.0247(5) 0.0157(4) 0.0039(4) 0.0052(3) 0.0042(4)
N1 0.0168(5) 0.0159(5) 0.0169(5) 0.0000(4) 0.0026(4) -0.0017(4)
N2 0.0202(6) 0.0166(5) 0.0187(5) 0.0010(4) 0.0052(4) -0.0020(4)
C1 0.0220(7) 0.0197(6) 0.0190(6) 0.0019(5) 0.0029(5) -0.0029(5)
C2 0.0280(7) 0.0253(7) 0.0177(6) 0.0018(5) 0.0019(5) -0.0008(6)
C3 0.0258(7) 0.0293(7) 0.0189(6) -0.0034(5) -0.0023(5) -0.0025(6)
C4 0.0214(7) 0.0241(7) 0.0231(7) -0.0040(5) 0.0022(5) -0.0067(5)
C5 0.0169(6) 0.0151(6) 0.0188(6) -0.0022(5) 0.0041(5) -0.0009(5)
C6 0.0181(6) 0.0147(6) 0.0202(6) -0.0029(5) 0.0071(5) -0.0012(5)
C7 0.0233(7) 0.0227(7) 0.0269(7) -0.0054(5) 0.0086(6) -0.0081(5)
C8 0.0289(7) 0.0190(6) 0.0325(8) -0.0038(6) 0.0168(6) -0.0078(6)
C9 0.0316(8) 0.0192(6) 0.0254(7) 0.0027(5) 0.0142(6) -0.0014(6)
C10 0.0256(7) 0.0237(7) 0.0202(6) 0.0032(5) 0.0058(5) -0.0028(5)
C11 0.0194(6) 0.0173(6) 0.0156(6) 0.0009(5) 0.0022(5) -0.0017(5)
C12 0.0178(6) 0.0119(5) 0.0167(6) -0.0003(4) 0.0022(5) -0.0006(4)
C13 0.0176(6) 0.0203(6) 0.0190(6) 0.0016(5) 0.0063(5) 0.0003(5)
C14 0.0135(6) 0.0214(6) 0.0205(6) 0.0019(5) 0.0029(5) 0.0000(5)
C15 0.0150(6) 0.0335(7) 0.0149(6) 0.0024(5) 0.0023(5) 0.0032(5)
C16 0.0119(6) 0.0314(7) 0.0126(5) 0.0014(5) -0.0006(4) 0.0014(5)
C17 0.0181(6) 0.0273(7) 0.0202(6) -0.0012(5) 0.0021(5) 0.0029(5)
C18 0.0142(6) 0.0279(7) 0.0167(6) 0.0022(5) 0.0012(5) -0.0004(5)

loop_
_atom_type_symbol
_atom_type_description
_atom_type_scat_dispersion_real
_atom_type_scat_dispersion_imag
_atom_type_scat_source
C C 0.0033 0.0016 'International Tables Vol C Tables 4.2.6.8 and 6.1.1.4'
N N 0.0061 0.0033 'International Tables Vol C Tables 4.2.6.8 and 6.1.1.4'
O O 0.0106 0.0060 'International Tables Vol C Tables 4.2.6.8 and 6.1.1.4'
P P 0.1023 0.0942 'International Tables Vol C Tables 4.2.6.8 and 6.1.1.4'
Mn Mn 0.3368 0.7283 'International Tables Vol C Tables 4.2.6.8 and 6.1.1.4'
H H 0.0000 0.0000 'International Tables Vol C Tables 4.2.6.8 and 6.1.1.4'

loop_
_geom_angle_atom_site_label_1
_geom_angle_atom_site_label_2
_geom_angle_atom_site_label_3
_geom_angle
_geom_angle_site_symmetry_1
_geom_angle_site_symmetry_3
O1 Mn1 O1 99.58(6) 2 .
O1 Mn1 N2 159.33(4) 2 .
O1 Mn1 N2 88.42(4) . .
O1 Mn1 N2 88.42(4) 2 2
O1 Mn1 N2 159.33(4) . 2
N2 Mn1 N2 90.62(6) . 2
O1 Mn1 N1 87.72(4) 2 .
O1 Mn1 N1 103.33(4) . .
N2 Mn1 N1 71.84(4) . .
N2 Mn1 N1 95.96(4) 2 .
O1 Mn1 N1 103.33(4) 2 2
O1 Mn1 N1 87.72(4) . 2
N2 Mn1 N1 95.96(4) . 2
N2 Mn1 N1 71.84(4) 2 2
N1 Mn1 N1 163.00(6) . 2
O5 P1 O6 114.49(6) . .
O5 P1 O4 110.76(6) . .
O6 P1 O4 108.05(6) . .
O5 P1 C15 110.54(6) . .
O6 P1 C15 106.24(6) . .
O4 P1 C15 106.33(7) . .
O1 P2 O3 110.51(6) . .
O1 P2 O2 111.10(6) . .
O3 P2 O2 109.30(5) . .
O1 P2 C11 111.92(6) . .
O3 P2 C11 108.01(6) . .
O2 P2 C11 105.83(6) . .
P2 O1 Mn1 141.38(6) . .
P2 O2 H2' 109.5 . .
P2 O3 H3' 109.5 . .
P1 O4 H4' 109.5 . .
C1 N1 C5 118.68(12) . .
C1 N1 Mn1 123.42(9) . .
C5 N1 Mn1 117.90(9) . .
C10 N2 C6 118.46(12) . .
C10 N2 Mn1 122.66(10) . .
C6 N2 Mn1 118.32(9) . .
N1 C1 C2 122.85(13) . .
N1 C1 H1 118.6 . .
C2 C1 H1 118.6 . .
C3 C2 C1 118.20(13) . .
C3 C2 H2 120.9 . .
C1 C2 H2 120.9 . .
C2 C3 C4 119.58(13) . .
C2 C3 H3 120.2 . .
C4 C3 H3 120.2 . .
C3 C4 C5 119.02(13) . .
C3 C4 H4 120.5 . .
C5 C4 H4 120.5 . .
N1 C5 C4 121.66(12) . .
N1 C5 C6 115.91(11) . .
C4 C5 C6 122.42(12) . .
N2 C6 C7 121.61(13) . .
N2 C6 C5 115.66(11) . .
C7 C6 C5 122.71(13) . .
C6 C7 C8 118.98(14) . .
C6 C7 H7 120.5 . .
C8 C7 H7 120.5 . .
C9 C8 C7 119.44(13) . .
C9 C8 H8 120.3 . .
C7 C8 H8 120.3 . .
C8 C9 C10 118.22(13) . .
C8 C9 H9 120.9 . .
C10 C9 H9 120.9 . .
N2 C10 C9 123.28(14) . .
N2 C10 H10 118.4 . .
C9 C10 H10 118.4 . .
C12 C11 P2 114.50(9) . .
C12 C11 H11A 108.6 . .
P2 C11 H11A 108.6 . .
C12 C11 H11B 108.6 . .
P2 C11 H11B 108.6 . .
H11A C11 H11B 107.6 . .
C13 C12 C14 118.59(12) . 2_554
C13 C12 C11 120.37(12) . .
C14 C12 C11 121.02(12) 2_554 .
C14 C13 C12 120.66(12) . .
C14 C13 H13 119.7 . .
C12 C13 H13 119.7 . .
C13 C14 C12 120.73(12) . 2_554
C13 C14 H14 119.6 . .
C12 C14 H14 119.6 2_554 .
C16 C15 P1 115.79(9) . .
C16 C15 H15A 108.3 . .
P1 C15 H15A 108.3 . .
C16 C15 H15B 108.3 . .
P1 C15 H15B 108.3 . .
H15A C15 H15B 107.4 . .
C18 C16 C17 118.30(13) . .
C18 C16 C15 121.71(13) . .
C17 C16 C15 119.98(13) . .
C16 C17 C17 120.84(8) . 2_655
C16 C17 H17 119.6 . .
C17 C17 H17 119.6 2_655 .
C16 C18 C18 120.85(8) . 2_655
C16 C18 H18 119.6 . .
C18 C18 H18 119.6 2_655 .

loop_
_geom_bond_atom_site_label_1
_geom_bond_atom_site_label_2
_geom_bond_distance
_geom_bond_site_symmetry_2
Mn1 O1 2.0916(10) 2
Mn1 O1 2.0916(10) .
Mn1 N2 2.2688(12) .
Mn1 N2 2.2688(12) 2
Mn1 N1 2.2768(11) .
Mn1 N1 2.2768(11) 2
P1 O5 1.5107(10) .
P1 O6 1.5240(10) .
P1 O4 1.5635(10) .
P1 C15 1.8002(14) .
P2 O1 1.4871(10) .
P2 O3 1.5499(10) .
P2 O2 1.5623(10) .
P2 C11 1.7941(14) .
O2 H2' 0.8200 .
O3 H3' 0.8200 .
O4 H4' 0.8200 .
N1 C1 1.3435(17) .
N1 C5 1.3492(17) .
N2 C10 1.3392(17) .
N2 C6 1.3461(18) .
C1 C2 1.3877(19) .
C1 H1 0.9300 .
C2 C3 1.383(2) .
C2 H2 0.9300 .
C3 C4 1.387(2) .
C3 H3 0.9300 .
C4 C5 1.3900(19) .
C4 H4 0.9300 .
C5 C6 1.4910(18) .
C6 C7 1.3900(19) .
C7 C8 1.390(2) .
C7 H7 0.9300 .
C8 C9 1.375(2) .
C8 H8 0.9300 .
C9 C10 1.383(2) .
C9 H9 0.9300 .
C10 H10 0.9300 .
C11 C12 1.5110(17) .
C11 H11A 0.9700 .
C11 H11B 0.9700 .
C12 C13 1.3941(19) .
C12 C14 1.3948(18) 2_554
C13 C14 1.3884(18) .
C13 H13 0.9300 .
C14 C12 1.3948(18) 2_554
C14 H14 0.9300 .
C15 C16 1.5082(18) .
C15 H15A 0.9700 .
C15 H15B 0.9700 .
C16 C18 1.390(2) .
C16 C17 1.393(2) .
C17 C17 1.396(3) 2_655
C17 H17 0.9300 .
C18 C18 1.398(3) 2_655
C18 H18 0.9300 .

loop_
_geom_torsion_atom_site_label_1
_geom_torsion_atom_site_label_2
_geom_torsion_atom_site_label_3
_geom_torsion_atom_site_label_4
_geom_torsion
_geom_torsion_site_symmetry_1
_geom_torsion_site_symmetry_4
O3 P2 O1 Mn1 -125.21(10) . .
O2 P2 O1 Mn1 -3.70(13) . .
C11 P2 O1 Mn1 114.37(10) . .
O1 Mn1 O1 P2 -57.19(9) 2 .
N2 Mn1 O1 P2 103.64(11) . .
N2 Mn1 O1 P2 -168.79(9) 2 .
N1 Mn1 O1 P2 32.72(11) . .
N1 Mn1 O1 P2 -160.33(11) 2 .
O1 Mn1 N1 C1 1.94(11) 2 .
O1 Mn1 N1 C1 -97.37(11) . .
N2 Mn1 N1 C1 178.81(12) . .
N2 Mn1 N1 C1 90.11(11) 2 .
N1 Mn1 N1 C1 133.18(11) 2 .
O1 Mn1 N1 C5 -177.48(10) 2 .
O1 Mn1 N1 C5 83.21(10) . .
N2 Mn1 N1 C5 -0.61(9) . .
N2 Mn1 N1 C5 -89.31(10) 2 .
N1 Mn1 N1 C5 -46.24(9) 2 .
O1 Mn1 N2 C10 -175.67(12) 2 .
O1 Mn1 N2 C10 70.85(11) . .
N2 Mn1 N2 C10 -88.50(11) 2 .
N1 Mn1 N2 C10 175.43(12) . .
N1 Mn1 N2 C10 -16.69(12) 2 .
O1 Mn1 N2 C6 13.11(19) 2 .
O1 Mn1 N2 C6 -100.37(10) . .
N2 Mn1 N2 C6 100.28(10) 2 .
N1 Mn1 N2 C6 4.21(9) . .
N1 Mn1 N2 C6 172.08(10) 2 .
C5 N1 C1 C2 0.6(2) . .
Mn1 N1 C1 C2 -178.77(11) . .
N1 C1 C2 C3 0.3(2) . .
C1 C2 C3 C4 -0.8(2) . .
C2 C3 C4 C5 0.4(2) . .
C1 N1 C5 C4 -1.1(2) . .
Mn1 N1 C5 C4 178.35(10) . .
C1 N1 C5 C6 177.93(12) . .
Mn1 N1 C5 C6 -2.62(15) . .
C3 C4 C5 N1 0.6(2) . .
C3 C4 C5 C6 -178.39(13) . .
C10 N2 C6 C7 -0.1(2) . .
Mn1 N2 C6 C7 171.47(10) . .
C10 N2 C6 C5 -178.55(12) . .
Mn1 N2 C6 C5 -6.96(15) . .
N1 C5 C6 N2 6.27(17) . .
C4 C5 C6 N2 -174.71(13) . .
N1 C5 C6 C7 -172.14(13) . .
C4 C5 C6 C7 6.9(2) . .
N2 C6 C7 C8 -0.6(2) . .
C5 C6 C7 C8 177.72(13) . .
C6 C7 C8 C9 0.9(2) . .
C7 C8 C9 C10 -0.5(2) . .
C6 N2 C10 C9 0.5(2) . .
Mn1 N2 C10 C9 -170.67(11) . .
C8 C9 C10 N2 -0.2(2) . .
O1 P2 C11 C12 55.52(11) . .
O3 P2 C11 C12 -66.35(11) . .
O2 P2 C11 C12 176.68(9) . .
P2 C11 C12 C13 -106.94(13) . .
P2 C11 C12 C14 74.81(14) . 2_554
C14 C12 C13 C14 1.49(17) 2_554 .
C11 C12 C13 C14 -176.81(12) . .
C12 C13 C14 C12 -1.84(19) . 2_554
O5 P1 C15 C16 -44.63(13) . .
O6 P1 C15 C16 -169.40(11) . .
O4 P1 C15 C16 75.66(12) . .
P1 C15 C16 C18 -100.80(14) . .
P1 C15 C16 C17 79.91(15) . .
C18 C16 C17 C17 0.2(2) . 2_655
C15 C16 C17 C17 179.49(15) . 2_655
C17 C16 C18 C18 0.0(2) . 2_655
C15 C16 C18 C18 -179.34(15) . 2_655
